data_1538287
loop_
_publ_author_name
'Hoppe, R.'
'Birx, J.'

_publ_section_title
;
 Die ersten Oxocobaltate(II) mit zweikernigem Anion: Rb2 Na4 (Co2 O5) und
 K2 Na4 (Co2 O5)
;
_journal_name_full 'Zeitschrift fuer Anorganische und Allgemeine Chemie'
_journal_page_first 171
_journal_page_last 181
_journal_volume 557
_journal_year 1988
_chemical_formula_sum 'Co2 K2 Na4 O5'
_chemical_name_systematic 'K2 Na4 (Co2 O5)'
_space_group_IT_number 136
_symmetry_space_group_name_Hall '-P 4n 2n'
_symmetry_space_group_name_H-M 'P 42/m n m'
_cell_angle_alpha 90
_cell_angle_beta 90
_cell_angle_gamma 90
_cell_formula_units_Z 2
_cell_length_a 6.344
_cell_length_b 6.344
_cell_length_c 10.303
_cell_volume 414.658
_citation_journal_id_ASTM ZAACAB
_cod_data_source_file Hoppe_ZAACAB_1988_1077.cif
_cod_data_source_block Co2K2Na4O5
_cod_database_code 1538287

loop_
_symmetry_equiv_pos_as_xyz
x,y,z
-y+1/2,x+1/2,z+1/2
-x,-y,z
y+1/2,-x+1/2,z+1/2
x+1/2,-y+1/2,-z+1/2
y,x,-z
-x+1/2,y+1/2,-z+1/2
-y,-x,-z
-x,-y,-z
y-1/2,-x-1/2,-z-1/2
x,y,-z
-y-1/2,x-1/2,-z-1/2
-x-1/2,y-1/2,z-1/2
-y,-x,z
x-1/2,-y-1/2,z-1/2
y,x,z

loop_
_atom_site_label
_atom_site_type_symbol
_atom_site_fract_x
_atom_site_fract_y
_atom_site_fract_z
_atom_site_occupancy
_atom_site_U_iso_or_equiv
Co1 Co+2 0.7886 0.2114 0 1 0.0
K1 K+1 0.6955 0.6955 0 1 0.0
O1 O-2 0.7155 0.2845 0.161 1 0.0
Na1 Na+1 0 0 0.7776 1 0.0
Na2 Na+1 0 0.5 0.25 1 0.0
O2 O-2 0 0 0 1 0.0
